data_4123474
loop_
_publ_author_name
'Yang, Xiaoyu'
'Toste, F. Dean'

_publ_section_title
;
 Direct Asymmetric Amination of \a-Branched Cyclic Ketones Catalyzed by a
 Chiral Phosphoric Acid.
;
_journal_issue 9
_journal_name_full 'Journal of the American Chemical Society'
_journal_page_first 3205
_journal_page_last 3208
_journal_paper_doi 10.1021/jacs.5b00229
_journal_volume 137
_journal_year 2015
_chemical_absolute_configuration ad
_chemical_formula_sum 'C23 H32 N2 O5'
_chemical_formula_weight 416.52
_chemical_name_systematic
; 
 ? 
;
_space_group_crystal_system monoclinic
_space_group_IT_number 4
_space_group_name_Hall 'P 2yb'
_space_group_name_H-M_alt 'P 1 21 1'
_symmetry_space_group_name_Hall 'P 2yb'
_symmetry_space_group_name_H-M 'P 1 21 1'
_atom_sites_solution_hydrogens geom
_atom_sites_solution_primary iterative
_atom_sites_solution_secondary difmap
_audit_creation_method SHELXL-2014
_cell_angle_alpha 90
_cell_angle_beta 95.063(2)
_cell_angle_gamma 90
_cell_formula_units_Z 2
_cell_length_a 10.2527(6)
_cell_length_b 10.1344(6)
_cell_length_c 11.1386(6)
_cell_measurement_reflns_used 9963
_cell_measurement_temperature 100(2)
_cell_measurement_theta_max 68.21
_cell_measurement_theta_min 3.98
_cell_volume 1152.84(11)
_computing_cell_refinement 'Bruker SAINT'
_computing_data_collection 'Bruker APEX2'
_computing_data_reduction 'Bruker SAINT'
_computing_molecular_graphics ORTEP-32
_computing_publication_material WinGX
_computing_structure_refinement 'SHELXL-2014 (Sheldrick,2014)'
_computing_structure_solution 'SHELXS-97 (Sheldrick 2008)'
_diffrn_ambient_temperature 100(2)
_diffrn_detector_area_resol_mean 8.366
_diffrn_measured_fraction_theta_full 0.997
_diffrn_measured_fraction_theta_max 0.994
_diffrn_measurement_device_type 'Bruker APEX-II CCD'
_diffrn_measurement_method 'phi and omega scans'
_diffrn_radiation_type CuK\a
_diffrn_radiation_wavelength 1.54178
_diffrn_reflns_av_R_equivalents 0.0338
_diffrn_reflns_av_unetI/netI 0.0218
_diffrn_reflns_Laue_measured_fraction_full 0.997
_diffrn_reflns_Laue_measured_fraction_max 0.994
_diffrn_reflns_limit_h_max 10
_diffrn_reflns_limit_h_min -12
_diffrn_reflns_limit_k_max 12
_diffrn_reflns_limit_k_min -12
_diffrn_reflns_limit_l_max 13
_diffrn_reflns_limit_l_min -13
_diffrn_reflns_number 21859
_diffrn_reflns_point_group_measured_fraction_full 0.979
_diffrn_reflns_point_group_measured_fraction_max 0.971
_diffrn_reflns_theta_full 67.000
_diffrn_reflns_theta_max 68.228
_diffrn_reflns_theta_min 3.984
_diffrn_source 'microfocus rotating anode'
_exptl_absorpt_coefficient_mu 0.686
_exptl_absorpt_correction_T_max 0.7531
_exptl_absorpt_correction_T_min 0.7121
_exptl_absorpt_correction_type multi-scan
_exptl_absorpt_process_details SADABS
_exptl_crystal_colour colourless
_exptl_crystal_density_diffrn 1.200
_exptl_crystal_density_method 'not measured'
_exptl_crystal_description block
_exptl_crystal_F_000 448
_exptl_crystal_size_max 0.130
_exptl_crystal_size_mid 0.060
_exptl_crystal_size_min 0.030
_refine_diff_density_max 0.180
_refine_diff_density_min -0.196
_refine_diff_density_rms 0.031
_refine_ls_abs_structure_details
; 
 Flack x determined using 1847 quotients [(I+)-(I-)]/[(I+)+(I-)] 
 (Parsons, Flack and Wagner, Acta Cryst. B69 (2013) 249-259). 
;
_refine_ls_abs_structure_Flack 0.04(3)
_refine_ls_extinction_method none
_refine_ls_goodness_of_fit_ref 1.027
_refine_ls_hydrogen_treatment constr
_refine_ls_matrix_type full
_refine_ls_number_parameters 277
_refine_ls_number_reflns 4110
_refine_ls_number_restraints 1
_refine_ls_restrained_S_all 1.027
_refine_ls_R_factor_all 0.0255
_refine_ls_R_factor_gt 0.0253
_refine_ls_shift/su_max 0.000
_refine_ls_shift/su_mean 0.000
_refine_ls_structure_factor_coef Fsqd
_refine_ls_weighting_details 'w=1/[\s^2^(Fo^2^)+(0.0350P)^2^+0.2041P] where P=(Fo^2^+2Fc^2^)/3'
_refine_ls_weighting_scheme calc
_refine_ls_wR_factor_gt 0.0649
_refine_ls_wR_factor_ref 0.0651
_reflns_Friedel_coverage 0.839
_reflns_Friedel_fraction_full 0.958
_reflns_Friedel_fraction_max 0.944
_reflns_number_gt 4075
_reflns_number_total 4110
_reflns_threshold_expression 'I > 2\s(I)'
_cod_data_source_file ja5b00229_si_002.cif
_cod_data_source_block shelx
_cod_depositor_comments
;
     Adding full bibliography for 4123474.cif.

2020-10-10
Z value and formula fixed to values more according to usual
chemical conventions.                 miguel
;
_cod_original_formula_sum 'C1.77 H2.46 F0 N0.15 O0.38'
_cod_original_formula_weight 32.04
_cod_original_formula_units_Z 26
_cod_database_code 4123474
_shelx_space_group_comment
; 
The symmetry employed for this shelxl refinement is uniquely defined 
by the following loop, which should always be used as a source of 
symmetry information in preference to the above space-group names. 
They are only intended as comments. 
;
_shelx_estimated_absorpt_t_min 0.916
_shelx_estimated_absorpt_t_max 0.980
_shelxl_version_number 2014-1

loop_
_space_group_symop_operation_xyz
'x, y, z'
'-x, y+1/2, -z'

loop_
_atom_site_label
_atom_site_type_symbol
_atom_site_fract_x
_atom_site_fract_y
_atom_site_fract_z
_atom_site_U_iso_or_equiv
_atom_site_adp_type
_atom_site_occupancy
_atom_site_site_symmetry_order
_atom_site_calc_flag
_atom_site_refinement_flags_posn
_atom_site_refinement_flags_adp
C14 C 0.53332(16) 0.77604(16) 0.56061(14) 0.0181(3) Uani 1 1 d . .
C15 C 0.71425(16) 0.76250(16) 0.71858(15) 0.0213(3) Uani 1 1 d . .
C16 C 0.81437(19) 0.70424(19) 0.6415(2) 0.0344(4) Uani 1 1 d . .
H16A H 0.8476 0.7736 0.5910 0.052 Uiso 1 1 calc R U
H16B H 0.7732 0.6347 0.5900 0.052 Uiso 1 1 calc R U
H16C H 0.8870 0.6667 0.6936 0.052 Uiso 1 1 calc R U
C17 C 0.6463(2) 0.65772(19) 0.78737(17) 0.0324(4) Uani 1 1 d . .
H17A H 0.7094 0.6177 0.8479 0.049 Uiso 1 1 calc R U
H17B H 0.6107 0.5896 0.7313 0.049 Uiso 1 1 calc R U
H17C H 0.5750 0.6981 0.8275 0.049 Uiso 1 1 calc R U
C18 C 0.77433(17) 0.86784(17) 0.80362(15) 0.0249(4) Uani 1 1 d . .
H18A H 0.7062 0.9059 0.8495 0.037 Uiso 1 1 calc R U
H18B H 0.8129 0.9373 0.7568 0.037 Uiso 1 1 calc R U
H18C H 0.8426 0.8281 0.8593 0.037 Uiso 1 1 calc R U
C19 C 0.37520(16) 0.79229(15) 0.31265(14) 0.0182(3) Uani 1 1 d . .
N2 N 0.44316(13) 0.86561(13) 0.51299(12) 0.0181(3) Uani 1 1 d . .
H2 H 0.4471 0.9487 0.5360 0.022 Uiso 1 1 calc R U
O3 O 0.53307(12) 0.66040(11) 0.53386(10) 0.0225(3) Uani 1 1 d . .
O4 O 0.49365(11) 0.83576(12) 0.29229(10) 0.0218(3) Uani 1 1 d . .
O5 O 0.61614(11) 0.83820(11) 0.64114(10) 0.0204(2) Uani 1 1 d . .
C1 C 0.22912(16) 0.75988(16) 0.47233(14) 0.0184(3) Uani 1 1 d . .
C2 C 0.22931(17) 0.60836(17) 0.47236(15) 0.0216(3) Uani 1 1 d . .
H2A H 0.2695 0.5737 0.5501 0.026 Uiso 1 1 calc R U
H2B H 0.2783 0.5737 0.4064 0.026 Uiso 1 1 calc R U
C3 C 0.08352(18) 0.56995(18) 0.45304(16) 0.0264(4) Uani 1 1 d . .
H3A H 0.0731 0.4801 0.4186 0.032 Uiso 1 1 calc R U
H3B H 0.0421 0.5730 0.5300 0.032 Uiso 1 1 calc R U
C4 C 0.02342(18) 0.6731(2) 0.36471(16) 0.0274(4) Uani 1 1 d . .
H4A H 0.0252 0.6419 0.2806 0.033 Uiso 1 1 calc R U
H4B H -0.0685 0.6912 0.3802 0.033 Uiso 1 1 calc R U
C5 C 0.10603(16) 0.79549(17) 0.38553(14) 0.0205(3) Uani 1 1 d . .
C6 C 0.20387(15) 0.82186(16) 0.59139(14) 0.0186(3) Uani 1 1 d . .
H6 H 0.2030 0.9155 0.5958 0.022 Uiso 1 1 calc R U
C7 C 0.18268(16) 0.75481(17) 0.69077(14) 0.0207(3) Uani 1 1 d . .
H7 H 0.1869 0.6614 0.6854 0.025 Uiso 1 1 calc R U
C8 C 0.15350(15) 0.80936(17) 0.80775(14) 0.0210(3) Uani 1 1 d . .
C9 C 0.12867(18) 0.7219(2) 0.90036(15) 0.0265(4) Uani 1 1 d . .
H9 H 0.1297 0.6295 0.8860 0.032 Uiso 1 1 calc R U
C10 C 0.10266(19) 0.7685(2) 1.01269(16) 0.0312(4) Uani 1 1 d . .
H10 H 0.0872 0.7078 1.0748 0.037 Uiso 1 1 calc R U
C11 C 0.09903(18) 0.9023(2) 1.03515(16) 0.0308(4) Uani 1 1 d . .
H11 H 0.0800 0.9338 1.1120 0.037 Uiso 1 1 calc R U
C12 C 0.12348(17) 0.9904(2) 0.94420(15) 0.0273(4) Uani 1 1 d . .
H12 H 0.1214 1.0827 0.9590 0.033 Uiso 1 1 calc R U
C13 C 0.15095(16) 0.94437(18) 0.83181(15) 0.0225(4) Uani 1 1 d . .
H13 H 0.1682 1.0055 0.7705 0.027 Uiso 1 1 calc R U
C20 C 0.55122(17) 0.79655(18) 0.18015(16) 0.0255(4) Uani 1 1 d . .
C21 C 0.4749(2) 0.8584(2) 0.07133(17) 0.0357(4) Uani 1 1 d . .
H21A H 0.4710 0.9542 0.0823 0.054 Uiso 1 1 calc R U
H21B H 0.3859 0.8224 0.0628 0.054 Uiso 1 1 calc R U
H21C H 0.5186 0.8386 -0.0013 0.054 Uiso 1 1 calc R U
C22 C 0.5560(3) 0.6473(2) 0.1724(2) 0.0453(6) Uani 1 1 d . .
H22A H 0.5986 0.6116 0.2478 0.068 Uiso 1 1 calc R U
H22B H 0.6058 0.6213 0.1051 0.068 Uiso 1 1 calc R U
H22C H 0.4667 0.6124 0.1594 0.068 Uiso 1 1 calc R U
C23 C 0.6871(2) 0.8552(3) 0.1995(2) 0.0452(6) Uani 1 1 d . .
H23A H 0.6805 0.9511 0.2084 0.068 Uiso 1 1 calc R U
H23B H 0.7359 0.8348 0.1300 0.068 Uiso 1 1 calc R U
H23C H 0.7329 0.8175 0.2725 0.068 Uiso 1 1 calc R U
N1 N 0.34562(13) 0.82298(13) 0.42803(11) 0.0176(3) Uani 1 1 d . .
O1 O 0.08128(12) 0.90402(12) 0.34660(10) 0.0253(3) Uani 1 1 d . .
O2 O 0.29727(11) 0.73588(12) 0.24237(10) 0.0224(3) Uani 1 1 d . .

loop_
_atom_site_aniso_label
_atom_site_aniso_U_11
_atom_site_aniso_U_22
_atom_site_aniso_U_33
_atom_site_aniso_U_23
_atom_site_aniso_U_13
_atom_site_aniso_U_12
C14 0.0198(8) 0.0186(8) 0.0161(7) 0.0012(6) 0.0022(6) -0.0017(6)
C15 0.0202(8) 0.0207(8) 0.0220(8) 0.0022(6) -0.0044(6) 0.0014(7)
C16 0.0224(9) 0.0314(10) 0.0491(11) -0.0119(9) 0.0016(8) 0.0029(8)
C17 0.0418(11) 0.0275(9) 0.0259(9) 0.0083(8) -0.0075(8) -0.0083(8)
C18 0.0249(8) 0.0256(9) 0.0229(8) 0.0008(7) -0.0054(7) -0.0016(7)
C19 0.0192(8) 0.0163(8) 0.0190(7) 0.0024(6) 0.0015(6) 0.0027(6)
N2 0.0201(6) 0.0152(6) 0.0182(6) -0.0019(5) -0.0030(5) -0.0010(5)
O3 0.0249(6) 0.0162(6) 0.0256(6) -0.0023(5) -0.0016(5) 0.0001(5)
O4 0.0194(6) 0.0262(6) 0.0201(5) -0.0011(5) 0.0043(4) -0.0016(5)
O5 0.0227(6) 0.0163(6) 0.0210(6) -0.0001(4) -0.0050(4) 0.0009(5)
C1 0.0196(8) 0.0172(8) 0.0185(7) 0.0008(6) 0.0024(6) 0.0001(6)
C2 0.0242(9) 0.0183(8) 0.0229(8) -0.0006(6) 0.0049(6) -0.0015(6)
C3 0.0294(9) 0.0233(8) 0.0276(8) -0.0054(7) 0.0089(7) -0.0070(7)
C4 0.0218(9) 0.0354(10) 0.0252(8) -0.0064(8) 0.0026(7) -0.0054(8)
C5 0.0188(8) 0.0277(9) 0.0155(7) -0.0032(7) 0.0042(6) 0.0015(7)
C6 0.0182(7) 0.0180(8) 0.0191(7) -0.0014(6) -0.0004(6) 0.0005(6)
C7 0.0209(8) 0.0207(8) 0.0203(8) 0.0008(6) 0.0004(6) 0.0003(6)
C8 0.0159(8) 0.0285(9) 0.0183(7) 0.0028(7) -0.0011(6) -0.0004(6)
C9 0.0259(9) 0.0318(9) 0.0212(8) 0.0036(7) -0.0012(7) -0.0052(8)
C10 0.0264(9) 0.0494(12) 0.0174(8) 0.0074(8) -0.0007(7) -0.0098(8)
C11 0.0220(9) 0.0535(12) 0.0165(8) -0.0050(8) 0.0006(7) -0.0017(8)
C12 0.0213(9) 0.0362(10) 0.0237(9) -0.0050(8) -0.0022(7) 0.0033(7)
C13 0.0192(9) 0.0296(9) 0.0183(7) 0.0014(7) 0.0000(6) 0.0016(7)
C20 0.0217(9) 0.0299(9) 0.0263(9) -0.0030(7) 0.0096(7) 0.0025(7)
C21 0.0365(11) 0.0490(12) 0.0232(9) 0.0023(8) 0.0117(8) 0.0070(9)
C22 0.0489(13) 0.0318(11) 0.0584(14) -0.0043(10) 0.0238(11) 0.0122(10)
C23 0.0265(10) 0.0691(16) 0.0419(11) -0.0076(11) 0.0139(9) -0.0077(11)
N1 0.0175(6) 0.0196(6) 0.0154(6) -0.0008(5) -0.0003(5) -0.0021(5)
O1 0.0262(6) 0.0284(7) 0.0208(6) 0.0001(5) -0.0001(5) 0.0068(5)
O2 0.0208(6) 0.0271(6) 0.0192(5) -0.0031(5) 0.0008(5) -0.0004(5)

loop_
_atom_type_symbol
_atom_type_description
_atom_type_scat_dispersion_real
_atom_type_scat_dispersion_imag
_atom_type_scat_source
C C 0.0181 0.0091 'International Tables Vol C Tables 4.2.6.8 and 6.1.1.4'
H H 0.0000 0.0000 'International Tables Vol C Tables 4.2.6.8 and 6.1.1.4'
N N 0.0311 0.0180 'International Tables Vol C Tables 4.2.6.8 and 6.1.1.4'
F F 0.0727 0.0534 'International Tables Vol C Tables 4.2.6.8 and 6.1.1.4'
O O 0.0492 0.0322 'International Tables Vol C Tables 4.2.6.8 and 6.1.1.4'

loop_
_geom_angle_atom_site_label_1
_geom_angle_atom_site_label_2
_geom_angle_atom_site_label_3
_geom_angle
O3 C14 O5 127.54(15)
O3 C14 N2 124.10(15)
O5 C14 N2 108.34(13)
O5 C15 C17 109.82(14)
O5 C15 C16 109.35(14)
C17 C15 C16 112.22(16)
O5 C15 C18 102.48(13)
C17 C15 C18 110.85(15)
C16 C15 C18 111.66(15)
C15 C16 H16A 109.5
C15 C16 H16B 109.5
H16A C16 H16B 109.5
C15 C16 H16C 109.5
H16A C16 H16C 109.5
H16B C16 H16C 109.5
C15 C17 H17A 109.5
C15 C17 H17B 109.5
H17A C17 H17B 109.5
C15 C17 H17C 109.5
H17A C17 H17C 109.5
H17B C17 H17C 109.5
C15 C18 H18A 109.5
C15 C18 H18B 109.5
H18A C18 H18B 109.5
C15 C18 H18C 109.5
H18A C18 H18C 109.5
H18B C18 H18C 109.5
O2 C19 O4 127.31(14)
O2 C19 N1 121.40(15)
O4 C19 N1 111.27(13)
C14 N2 N1 118.72(13)
C14 N2 H2 120.6
N1 N2 H2 120.6
C19 O4 C20 119.50(13)
C14 O5 C15 120.35(12)
N1 C1 C6 108.63(13)
N1 C1 C2 115.59(14)
C6 C1 C2 114.58(14)
N1 C1 C5 109.02(12)
C6 C1 C5 104.80(13)
C2 C1 C5 103.41(13)
C1 C2 C3 104.56(14)
C1 C2 H2A 110.8
C3 C2 H2A 110.8
C1 C2 H2B 110.8
C3 C2 H2B 110.8
H2A C2 H2B 108.9
C4 C3 C2 104.37(14)
C4 C3 H3A 110.9
C2 C3 H3A 110.9
C4 C3 H3B 110.9
C2 C3 H3B 110.9
H3A C3 H3B 108.9
C5 C4 C3 105.94(14)
C5 C4 H4A 110.5
C3 C4 H4A 110.5
C5 C4 H4B 110.5
C3 C4 H4B 110.5
H4A C4 H4B 108.7
O1 C5 C4 126.85(16)
O1 C5 C1 124.62(15)
C4 C5 C1 108.48(14)
C7 C6 C1 124.78(15)
C7 C6 H6 117.6
C1 C6 H6 117.6
C6 C7 C8 127.24(16)
C6 C7 H7 116.4
C8 C7 H7 116.4
C13 C8 C9 118.15(16)
C13 C8 C7 123.21(15)
C9 C8 C7 118.64(16)
C10 C9 C8 120.77(18)
C10 C9 H9 119.6
C8 C9 H9 119.6
C11 C10 C9 120.62(17)
C11 C10 H10 119.7
C9 C10 H10 119.7
C10 C11 C12 119.34(17)
C10 C11 H11 120.3
C12 C11 H11 120.3
C13 C12 C11 120.34(18)
C13 C12 H12 119.8
C11 C12 H12 119.8
C12 C13 C8 120.79(17)
C12 C13 H13 119.6
C8 C13 H13 119.6
O4 C20 C23 101.83(14)
O4 C20 C22 109.42(16)
C23 C20 C22 111.46(19)
O4 C20 C21 110.26(14)
C23 C20 C21 110.78(17)
C22 C20 C21 112.56(18)
C20 C21 H21A 109.5
C20 C21 H21B 109.5
H21A C21 H21B 109.5
C20 C21 H21C 109.5
H21A C21 H21C 109.5
H21B C21 H21C 109.5
C20 C22 H22A 109.5
C20 C22 H22B 109.5
H22A C22 H22B 109.5
C20 C22 H22C 109.5
H22A C22 H22C 109.5
H22B C22 H22C 109.5
C20 C23 H23A 109.5
C20 C23 H23B 109.5
H23A C23 H23B 109.5
C20 C23 H23C 109.5
H23A C23 H23C 109.5
H23B C23 H23C 109.5
C19 N1 N2 120.11(13)
C19 N1 C1 117.61(13)
N2 N1 C1 117.61(12)

loop_
_geom_bond_atom_site_label_1
_geom_bond_atom_site_label_2
_geom_bond_distance
C14 O3 1.209(2)
C14 O5 1.337(2)
C14 N2 1.369(2)
C15 O5 1.4802(19)
C15 C17 1.515(3)
C15 C16 1.515(3)
C15 C18 1.521(2)
C16 H16A 0.9800
C16 H16B 0.9800
C16 H16C 0.9800
C17 H17A 0.9800
C17 H17B 0.9800
C17 H17C 0.9800
C18 H18A 0.9800
C18 H18B 0.9800
C18 H18C 0.9800
C19 O2 1.211(2)
C19 O4 1.330(2)
C19 N1 1.382(2)
N2 N1 1.3839(18)
N2 H2 0.8800
O4 C20 1.482(2)
C1 N1 1.477(2)
C1 C6 1.510(2)
C1 C2 1.536(2)
C1 C5 1.563(2)
C2 C3 1.541(2)
C2 H2A 0.9900
C2 H2B 0.9900
C3 C4 1.528(3)
C3 H3A 0.9900
C3 H3B 0.9900
C4 C5 1.508(3)
C4 H4A 0.9900
C4 H4B 0.9900
C5 O1 1.201(2)
C6 C7 1.333(2)
C6 H6 0.9500
C7 C8 1.470(2)
C7 H7 0.9500
C8 C13 1.395(3)
C8 C9 1.400(2)
C9 C10 1.385(3)
C9 H9 0.9500
C10 C11 1.380(3)
C10 H10 0.9500
C11 C12 1.390(3)
C11 H11 0.9500
C12 C13 1.388(2)
C12 H12 0.9500
C13 H13 0.9500
C20 C23 1.512(3)
C20 C22 1.516(3)
C20 C21 1.519(3)
C21 H21A 0.9800
C21 H21B 0.9800
C21 H21C 0.9800
C22 H22A 0.9800
C22 H22B 0.9800
C22 H22C 0.9800
C23 H23A 0.9800
C23 H23B 0.9800
C23 H23C 0.9800
